data_2204908
loop_
_publ_author_name
'Xu, Liang-Zhong'
'Xu, Hai-Zhen'
'Yu, Guan-Ping'
'Yang, Shuang-Hua'
'Li, Chun-Li'

_publ_section_title
;4,4-Dimethyl-3-oxo-<i>N</i>-phenyl-2-(1<i>H</i>-1,2,4-triazol-1-yl)pentanethioamide
 monohydrate
;
_journal_issue 1
_journal_name_full 'Acta Crystallographica Section E'
_journal_page_first o163
_journal_page_last o165
_journal_paper_doi 10.1107/S1600536804033276
_journal_volume 61
_journal_year 2005
_chemical_formula_iupac 'C15 H18 N4 O S, H2 O'
_chemical_formula_moiety 'C15 H18 N4 O S, H2 O'
_chemical_formula_sum 'C15 H20 N4 O2 S'
_chemical_formula_weight 320.41
_chemical_name_systematic
;
4,4-dimethyl-3-oxo-N-phenyl-2-(1H-1,2,4-triazol-1-yl)pentanethioamide
monohydrate
;
_space_group_IT_number 14
_symmetry_cell_setting monoclinic
_symmetry_space_group_name_Hall '-P 2ybc'
_symmetry_space_group_name_H-M 'P 1 21/c 1'
_atom_sites_solution_hydrogens geom
_atom_sites_solution_primary direct
_atom_sites_solution_secondary difmap
_cell_angle_alpha 90.00
_cell_angle_beta 93.554(3)
_cell_angle_gamma 90.00
_cell_formula_units_Z 4
_cell_length_a 15.465(4)
_cell_length_b 9.988(2)
_cell_length_c 11.227(3)
_cell_measurement_reflns_used 1881
_cell_measurement_temperature 273(2)
_cell_measurement_theta_max 20.84
_cell_measurement_theta_min 2.64
_cell_volume 1730.8(7)
_computing_cell_refinement SMART
_computing_data_collection 'SMART (Bruker, 1998)'
_computing_data_reduction 'SAINT (Bruker, 1999)'
_computing_molecular_graphics 'SHELXTL (Bruker, 1999)'
_computing_publication_material SHELXTL
_computing_structure_refinement 'SHELXL97 (Sheldrick, 1997)'
_computing_structure_solution 'SHELXS97 (Sheldrick, 1997)'
_diffrn_ambient_temperature 273(2)
_diffrn_measured_fraction_theta_full 0.998
_diffrn_measured_fraction_theta_max 0.991
_diffrn_measurement_device_type 'Bruker SMART CCD area-detector'
_diffrn_measurement_method '\y and \w'
_diffrn_radiation_monochromator graphite
_diffrn_radiation_source 'fine-focus sealed tube'
_diffrn_radiation_type MoK\a
_diffrn_radiation_wavelength 0.71073
_diffrn_reflns_av_R_equivalents 0.0328
_diffrn_reflns_av_sigmaI/netI 0.0608
_diffrn_reflns_limit_h_max 9
_diffrn_reflns_limit_h_min -20
_diffrn_reflns_limit_k_max 12
_diffrn_reflns_limit_k_min -13
_diffrn_reflns_limit_l_max 13
_diffrn_reflns_limit_l_min -14
_diffrn_reflns_number 11490
_diffrn_reflns_theta_full 25.00
_diffrn_reflns_theta_max 28.09
_diffrn_reflns_theta_min 2.43
_diffrn_standards_decay_% 0
_diffrn_standards_number 0
_exptl_absorpt_coefficient_mu 0.199
_exptl_absorpt_correction_T_max 0.971
_exptl_absorpt_correction_T_min 0.911
_exptl_absorpt_correction_type multi-scan
_exptl_absorpt_process_details '(SADABS; Sheldrick, 1997)'
_exptl_crystal_colour colorless
_exptl_crystal_density_diffrn 1.230
_exptl_crystal_density_method 'not measured'
_exptl_crystal_description plate
_exptl_crystal_F_000 680
_exptl_crystal_size_max 0.36
_exptl_crystal_size_mid 0.30
_exptl_crystal_size_min 0.15
_refine_diff_density_max 0.252
_refine_diff_density_min -0.232
_refine_ls_extinction_method none
_refine_ls_goodness_of_fit_ref 1.036
_refine_ls_hydrogen_treatment mixed
_refine_ls_matrix_type full
_refine_ls_number_parameters 211
_refine_ls_number_reflns 4180
_refine_ls_number_restraints 4
_refine_ls_restrained_S_all 1.036
_refine_ls_R_factor_all 0.0876
_refine_ls_R_factor_gt 0.0455
_refine_ls_shift/su_max 0.001
_refine_ls_shift/su_mean 0.000
_refine_ls_structure_factor_coef Fsqd
_refine_ls_weighting_details 'calc w = 1/[\s^2^(Fo^2^)+(0.0503P)^2^+0.2623P] where P = (Fo^2^+2Fc^2^)/3'
_refine_ls_weighting_scheme calc
_refine_ls_wR_factor_gt 0.1140
_refine_ls_wR_factor_ref 0.1320
_reflns_number_gt 2527
_reflns_number_total 4180
_reflns_threshold_expression I>2\s(I)
_cod_data_source_file is6027.cif
_cod_data_source_block I
_cod_original_sg_symbol_H-M 'P 21/c'
_cod_database_code 2204908
_cod_database_fobs_code 2204908

loop_
_symmetry_equiv_pos_as_xyz
'x, y, z'
'-x, y+1/2, -z+1/2'
'-x, -y, -z'
'x, -y-1/2, z-1/2'

loop_
_atom_site_label
_atom_site_fract_x
_atom_site_fract_y
_atom_site_fract_z
_atom_site_U_iso_or_equiv
_atom_site_adp_type
_atom_site_calc_flag
_atom_site_refinement_flags
_atom_site_occupancy
_atom_site_type_symbol
S1 0.74951(4) 0.08509(5) -0.00102(4) 0.0599(2) Uani d . 1 S
N1 0.67174(10) 0.10042(14) 0.20535(13) 0.0422(4) Uani d D 1 N
H1 0.6762(14) 0.087(2) 0.2828(9) 0.063 Uiso d D 1 H
N2 0.77252(10) -0.17641(14) 0.19176(12) 0.0420(4) Uani d . 1 N
N3 0.74886(14) -0.25130(17) 0.28392(15) 0.0707(6) Uani d . 1 N
N4 0.74190(13) -0.37131(16) 0.11473(15) 0.0643(5) Uani d . 1 N
O1 0.92896(9) -0.09703(13) 0.12666(13) 0.0582(4) Uani d . 1 O
O2 0.70976(12) 0.08077(14) 0.45202(12) 0.0625(4) Uani d D 1 O
H2A 0.7207(17) 0.0206(16) 0.5055(16) 0.094 Uiso d D 1 H
H2B 0.7095(17) 0.1572(11) 0.4852(19) 0.094 Uiso d D 1 H
C1 0.73434(12) 0.05362(16) 0.14106(15) 0.0408(4) Uani d . 1 C
C2 0.79779(12) -0.03729(16) 0.21214(14) 0.0389(4) Uani d . 1 C
H2 0.7934 -0.0177 0.2971 0.047 Uiso calc R 1 H
C3 0.76841(15) -0.24985(18) 0.09266(17) 0.0535(5) Uani d . 1 C
H3 0.7824 -0.2191 0.0181 0.064 Uiso calc R 1 H
C4 0.7318(2) -0.3663(2) 0.2319(2) 0.0863(9) Uani d . 1 C
H4 0.7137 -0.4403 0.2740 0.104 Uiso calc R 1 H
C5 0.89212(12) -0.01268(18) 0.18154(15) 0.0431(4) Uani d . 1 C
C6 0.93921(14) 0.11053(19) 0.23222(17) 0.0499(5) Uani d . 1 C
C7 0.9814(2) 0.0662(3) 0.3524(2) 0.0892(9) Uani d . 1 C
H7A 0.9373 0.0393 0.4040 0.134 Uiso calc R 1 H
H7B 1.0139 0.1393 0.3882 0.134 Uiso calc R 1 H
H7C 1.0195 -0.0078 0.3406 0.134 Uiso calc R 1 H
C8 0.88073(16) 0.2291(2) 0.2549(2) 0.0733(7) Uani d . 1 C
H8A 0.8527 0.2583 0.1807 0.110 Uiso calc R 1 H
H8B 0.9148 0.3010 0.2897 0.110 Uiso calc R 1 H
H8C 0.8378 0.2028 0.3084 0.110 Uiso calc R 1 H
C9 1.0083(2) 0.1506(3) 0.1489(3) 0.0969(10) Uani d . 1 C
H9A 1.0467 0.0764 0.1389 0.145 Uiso calc R 1 H
H9B 1.0407 0.2251 0.1823 0.145 Uiso calc R 1 H
H9C 0.9814 0.1755 0.0728 0.145 Uiso calc R 1 H
C10 0.60290(12) 0.18724(19) 0.16504(17) 0.0466(5) Uani d . 1 C
C11 0.55128(15) 0.1596(3) 0.0641(2) 0.0709(7) Uani d . 1 C
H11 0.5617 0.0845 0.0182 0.085 Uiso calc R 1 H
C12 0.48376(19) 0.2449(3) 0.0318(3) 0.0945(9) Uani d . 1 C
H12 0.4483 0.2265 -0.0362 0.113 Uiso calc R 1 H
C13 0.4682(2) 0.3547(4) 0.0971(3) 0.1036(11) Uani d . 1 C
H13 0.4222 0.4109 0.0743 0.124 Uiso calc R 1 H
C14 0.5198(2) 0.3831(3) 0.1963(3) 0.1101(12) Uani d . 1 C
H14 0.5096 0.4594 0.2407 0.132 Uiso calc R 1 H
C15 0.58785(17) 0.2982(3) 0.2313(2) 0.0763(7) Uani d . 1 C
H15 0.6229 0.3170 0.2995 0.092 Uiso calc R 1 H

loop_
_atom_site_aniso_label
_atom_site_aniso_U_11
_atom_site_aniso_U_22
_atom_site_aniso_U_33
_atom_site_aniso_U_12
_atom_site_aniso_U_13
_atom_site_aniso_U_23
S1 0.0852(5) 0.0578(3) 0.0369(3) 0.0199(3) 0.0050(2) 0.0087(2)
N1 0.0478(10) 0.0399(8) 0.0387(8) 0.0043(7) 0.0004(7) 0.0030(6)
N2 0.0575(10) 0.0329(7) 0.0350(7) 0.0002(7) -0.0017(7) 0.0026(6)
N3 0.1183(18) 0.0525(11) 0.0417(9) -0.0254(11) 0.0076(9) 0.0071(8)
N4 0.1019(16) 0.0380(9) 0.0512(10) -0.0114(9) -0.0106(10) 0.0005(7)
O1 0.0598(9) 0.0510(8) 0.0648(9) 0.0087(7) 0.0110(7) -0.0116(7)
O2 0.1049(13) 0.0400(8) 0.0420(7) 0.0021(8) 0.0002(8) 0.0000(6)
C1 0.0531(12) 0.0304(8) 0.0380(9) 0.0019(8) -0.0030(8) 0.0001(7)
C2 0.0526(12) 0.0306(8) 0.0330(8) 0.0024(7) -0.0007(8) -0.0022(6)
C3 0.0798(16) 0.0396(10) 0.0404(10) -0.0021(10) -0.0019(9) -0.0016(8)
C4 0.150(3) 0.0509(14) 0.0567(14) -0.0373(15) -0.0029(15) 0.0102(11)
C5 0.0533(12) 0.0386(9) 0.0369(9) 0.0066(8) -0.0003(8) 0.0019(7)
C6 0.0541(13) 0.0470(11) 0.0486(11) -0.0037(9) 0.0034(9) -0.0057(8)
C7 0.114(2) 0.0703(17) 0.0779(17) -0.0019(15) -0.0384(16) -0.0093(13)
C8 0.0746(17) 0.0456(13) 0.0993(18) -0.0044(11) 0.0018(14) -0.0190(12)
C9 0.102(2) 0.089(2) 0.104(2) -0.0393(17) 0.0432(18) -0.0289(16)
C10 0.0438(11) 0.0467(10) 0.0493(10) 0.0050(9) 0.0020(9) 0.0066(8)
C11 0.0593(15) 0.0764(16) 0.0743(15) 0.0071(12) -0.0175(12) -0.0086(12)
C12 0.0654(18) 0.127(3) 0.0870(19) 0.0217(17) -0.0239(14) 0.0045(18)
C13 0.080(2) 0.127(3) 0.103(2) 0.057(2) -0.0027(18) 0.018(2)
C14 0.114(3) 0.106(2) 0.109(3) 0.066(2) -0.006(2) -0.0192(18)
C15 0.0802(18) 0.0775(16) 0.0694(15) 0.0320(14) -0.0091(13) -0.0126(12)

loop_
_atom_type_symbol
_atom_type_description
_atom_type_scat_dispersion_real
_atom_type_scat_dispersion_imag
_atom_type_scat_source
C C 0.0033 0.0016 'International Tables Vol C Tables 4.2.6.8 and 6.1.1.4'
H H 0.0000 0.0000 'International Tables Vol C Tables 4.2.6.8 and 6.1.1.4'
N N 0.0061 0.0033 'International Tables Vol C Tables 4.2.6.8 and 6.1.1.4'
O O 0.0106 0.0060 'International Tables Vol C Tables 4.2.6.8 and 6.1.1.4'
S S 0.1246 0.1234 'International Tables Vol C Tables 4.2.6.8 and 6.1.1.4'

loop_
_geom_angle_atom_site_label_1
_geom_angle_atom_site_label_2
_geom_angle_atom_site_label_3
_geom_angle
_geom_angle_publ_flag
C1 N1 C10 126.67(15) yes
C1 N1 H1 118.0(15) no
C10 N1 H1 114.7(15) no
C3 N2 N3 109.58(15) no
C3 N2 C2 130.93(15) no
N3 N2 C2 119.49(14) no
C4 N3 N2 101.61(17) no
C3 N4 C4 102.05(17) no
H2A O2 H2B 109.1(14) no
N1 C1 C2 113.09(15) yes
N1 C1 S1 127.45(13) yes
C2 C1 S1 119.45(14) yes
N2 C2 C1 109.14(14) yes
N2 C2 C5 111.46(14) no
C1 C2 C5 112.09(14) yes
N2 C2 H2 108.0 no
C1 C2 H2 108.0 no
C5 C2 H2 108.0 no
N4 C3 N2 110.61(17) no
N4 C3 H3 124.7 no
N2 C3 H3 124.7 no
N3 C4 N4 116.14(19) no
N3 C4 H4 121.9 no
N4 C4 H4 121.9 no
O1 C5 C6 121.67(18) no
O1 C5 C2 119.09(16) yes
C6 C5 C2 118.93(15) no
C9 C6 C8 110.3(2) no
C9 C6 C5 108.77(17) no
C8 C6 C5 114.60(18) no
C9 C6 C7 110.0(2) no
C8 C6 C7 107.69(19) no
C5 C6 C7 105.32(16) no
C6 C7 H7A 109.5 no
C6 C7 H7B 109.5 no
H7A C7 H7B 109.5 no
C6 C7 H7C 109.5 no
H7A C7 H7C 109.5 no
H7B C7 H7C 109.5 no
C6 C8 H8A 109.5 no
C6 C8 H8B 109.5 no
H8A C8 H8B 109.5 no
C6 C8 H8C 109.5 no
H8A C8 H8C 109.5 no
H8B C8 H8C 109.5 no
C6 C9 H9A 109.5 no
C6 C9 H9B 109.5 no
H9A C9 H9B 109.5 no
C6 C9 H9C 109.5 no
H9A C9 H9C 109.5 no
H9B C9 H9C 109.5 no
C15 C10 C11 120.24(19) no
C15 C10 N1 118.11(18) no
C11 C10 N1 121.63(18) no
C10 C11 C12 119.0(2) no
C10 C11 H11 120.5 no
C12 C11 H11 120.5 no
C13 C12 C11 121.1(3) no
C13 C12 H12 119.4 no
C11 C12 H12 119.4 no
C12 C13 C14 120.0(3) no
C12 C13 H13 120.0 no
C14 C13 H13 120.0 no
C13 C14 C15 120.1(3) no
C13 C14 H14 120.0 no
C15 C14 H14 120.0 no
C10 C15 C14 119.6(2) no
C10 C15 H15 120.2 no
C14 C15 H15 120.2 no

loop_
_geom_bond_atom_site_label_1
_geom_bond_atom_site_label_2
_geom_bond_distance
_geom_bond_publ_flag
S1 C1 1.6567(18) yes
N1 C1 1.328(2) yes
N1 C10 1.425(2) yes
N1 H1 0.878(9) no
N2 C3 1.331(2) yes
N2 N3 1.346(2) yes
N2 C2 1.458(2) yes
N3 C4 1.308(3) yes
N4 C3 1.309(2) yes
N4 C4 1.335(3) yes
O1 C5 1.207(2) yes
O2 H2A 0.859(9) no
O2 H2B 0.850(9) no
C1 C2 1.526(2) no
C2 C5 1.539(3) no
C2 H2 0.9800 no
C3 H3 0.9300 no
C4 H4 0.9300 no
C5 C6 1.522(3) no
C6 C9 1.517(3) no
C6 C8 1.521(3) no
C6 C7 1.528(3) no
C7 H7A 0.9600 no
C7 H7B 0.9600 no
C7 H7C 0.9600 no
C8 H8A 0.9600 no
C8 H8B 0.9600 no
C8 H8C 0.9600 no
C9 H9A 0.9600 no
C9 H9B 0.9600 no
C9 H9C 0.9600 no
C10 C15 1.363(3) no
C10 C11 1.373(3) no
C11 C12 1.379(3) no
C11 H11 0.9300 no
C12 C13 1.349(4) no
C12 H12 0.9300 no
C13 C14 1.359(4) no
C13 H13 0.9300 no
C14 C15 1.389(4) no
C14 H14 0.9300 no
C15 H15 0.9300 no

loop_
_geom_hbond_atom_site_label_D
_geom_hbond_atom_site_label_H
_geom_hbond_atom_site_label_A
_geom_hbond_site_symmetry_A
_geom_hbond_distance_DH
_geom_hbond_distance_HA
_geom_hbond_distance_DA
_geom_hbond_angle_DHA
O2 H2B S1 4_566 0.850(9) 2.649(13) 3.4283(17) 153(2)
O2 H2A N4 4_556 0.859(9) 1.946(9) 2.801(2) 174(2)
N1 H1 O2 . 0.878(9) 1.939(11) 2.802(2) 167(2)

loop_
_geom_torsion_atom_site_label_1
_geom_torsion_atom_site_label_2
_geom_torsion_atom_site_label_3
_geom_torsion_atom_site_label_4
_geom_torsion
_geom_torsion_publ_flag
C3 N2 N3 C4 -0.1(3) no
C2 N2 N3 C4 -179.7(2) no
C10 N1 C1 C2 -179.98(16) yes
C10 N1 C1 S1 0.9(3) yes
C3 N2 C2 C1 63.4(2) yes
N3 N2 C2 C1 -117.13(19) yes
C3 N2 C2 C5 -61.0(2) no
N3 N2 C2 C5 118.53(18) no
N1 C1 C2 N2 96.26(17) yes
S1 C1 C2 N2 -84.50(17) yes
N1 C1 C2 C5 -139.77(15) yes
S1 C1 C2 C5 39.47(19) no
C4 N4 C3 N2 -0.8(3) no
N3 N2 C3 N4 0.7(3) no
C2 N2 C3 N4 -179.81(18) yes
N2 N3 C4 N4 -0.4(3) no
C3 N4 C4 N3 0.8(3) no
N2 C2 C5 O1 12.9(2) no
C1 C2 C5 O1 -109.79(18) yes
N2 C2 C5 C6 -160.92(14) no
C1 C2 C5 C6 76.42(19) yes
O1 C5 C6 C9 33.4(3) no
C2 C5 C6 C9 -152.9(2) no
O1 C5 C6 C8 157.39(19) no
C2 C5 C6 C8 -29.0(2) no
O1 C5 C6 C7 -84.4(2) no
C2 C5 C6 C7 89.2(2) no
C1 N1 C10 C15 -130.2(2) yes
C1 N1 C10 C11 51.4(3) no
C15 C10 C11 C12 -0.7(4) no
N1 C10 C11 C12 177.8(2) no
C10 C11 C12 C13 0.4(5) no
C11 C12 C13 C14 0.4(5) no
C12 C13 C14 C15 -0.8(6) no
C11 C10 C15 C14 0.2(4) no
N1 C10 C15 C14 -178.3(3) no
C13 C14 C15 C10 0.6(5) no
